data_7103414
loop_
_publ_author_name
'Frey, Guido D'
'Song, Maoying'
'Bourg, Jean-Baptiste'
'Donnadieu, Bruno'
'Soleilhavoup, Michele'
'Bertrand, Guy'

_publ_section_title
;
 A persistent P,N-heterocyclic carbene.
;
_journal_issue 39
_journal_name_full 'Chemical communications (Cambridge, England)'
_journal_page_first 4711
_journal_page_last 4713
_journal_paper_doi 10.1039/b812333k
_journal_year 2008
_chemical_formula_moiety 'C35 H54 N P'
_chemical_formula_sum 'C35 H54 N P'
_chemical_formula_weight 519.76
_chemical_name_systematic
;
?
;
_space_group_IT_number 14
_symmetry_cell_setting monoclinic
_symmetry_space_group_name_Hall '-P 2ybc'
_symmetry_space_group_name_H-M 'P 1 21/c 1'
_atom_sites_solution_hydrogens geom
_atom_sites_solution_primary direct
_atom_sites_solution_secondary difmap
_audit_creation_method SHELXL-97
_cell_angle_alpha 90.00
_cell_angle_beta 91.407(2)
_cell_angle_gamma 90.00
_cell_formula_units_Z 4
_cell_length_a 17.676(3)
_cell_length_b 17.298(3)
_cell_length_c 10.2989(16)
_cell_measurement_reflns_used 5040
_cell_measurement_temperature 100(2)
_cell_measurement_theta_max 25.65
_cell_measurement_theta_min 2.31
_cell_volume 3148.1(9)
_computing_cell_refinement 'Bruker APEX2'
_computing_data_collection 'Bruker APEX2'
_computing_data_reduction 'Bruker SAINT'
_computing_molecular_graphics Ortep3
_computing_publication_material 'Bruker SHELXTL'
_computing_structure_refinement 'SHELXL-97 (Sheldrick, 1997)'
_computing_structure_solution 'Bruker Sir97'
_diffrn_ambient_temperature 100(2)
_diffrn_measured_fraction_theta_full 0.998
_diffrn_measured_fraction_theta_max 0.998
_diffrn_measurement_device_type 'CCD area detector'
_diffrn_measurement_method 'phi and omega scans'
_diffrn_radiation_monochromator graphite
_diffrn_radiation_source 'fine-focus sealed tube'
_diffrn_radiation_type MoK\a
_diffrn_radiation_wavelength 0.71073
_diffrn_reflns_av_R_equivalents 0.0488
_diffrn_reflns_av_sigmaI/netI 0.0476
_diffrn_reflns_limit_h_max 20
_diffrn_reflns_limit_h_min -20
_diffrn_reflns_limit_k_max 20
_diffrn_reflns_limit_k_min -20
_diffrn_reflns_limit_l_max 10
_diffrn_reflns_limit_l_min -12
_diffrn_reflns_number 19438
_diffrn_reflns_theta_full 24.71
_diffrn_reflns_theta_max 24.71
_diffrn_reflns_theta_min 1.65
_exptl_absorpt_coefficient_mu 0.110
_exptl_absorpt_correction_T_max 0.9880
_exptl_absorpt_correction_T_min 0.9656
_exptl_absorpt_correction_type multi-scan
_exptl_absorpt_process_details multi-scan
_exptl_crystal_colour clear
_exptl_crystal_density_diffrn 1.097
_exptl_crystal_density_meas 0
_exptl_crystal_density_method 'not measured'
_exptl_crystal_description 'prism frag'
_exptl_crystal_F_000 1144
_exptl_crystal_size_max 0.32
_exptl_crystal_size_mid 0.13
_exptl_crystal_size_min 0.11
_refine_diff_density_max 0.653
_refine_diff_density_min -0.354
_refine_diff_density_rms 0.056
_refine_ls_extinction_coef 0.0002(4)
_refine_ls_extinction_expression Fc^*^=kFc[1+0.001xFc^2^\l^3^/sin(2\q)]^-1/4^
_refine_ls_extinction_method SHELXL
_refine_ls_goodness_of_fit_ref 1.041
_refine_ls_hydrogen_treatment constr
_refine_ls_matrix_type full
_refine_ls_number_parameters 348
_refine_ls_number_reflns 5359
_refine_ls_number_restraints 0
_refine_ls_restrained_S_all 1.041
_refine_ls_R_factor_all 0.0710
_refine_ls_R_factor_gt 0.0501
_refine_ls_shift/su_max 0.000
_refine_ls_shift/su_mean 0.000
_refine_ls_structure_factor_coef Fsqd
_refine_ls_weighting_details 'calc w=1/[\s^2^(Fo^2^)+(0.0741P)^2^+0.8112P] where P=(Fo^2^+2Fc^2^)/3'
_refine_ls_weighting_scheme calc
_refine_ls_wR_factor_gt 0.1207
_refine_ls_wR_factor_ref 0.1340
_reflns_number_gt 4058
_reflns_number_total 5359
_reflns_threshold_expression >2sigma(I)
_cod_data_source_file b812333k.txt
_cod_data_source_block 8c
_cod_depositor_comments
;
The following automatic conversions were performed:
'_symmetry_cell_setting' value 'Monoclinic' changed to 'monoclinic'
according to '/home/saulius/struct/CIF-dictionaries/cif_core.dic'
dictionary named 'cif_core.dic' version 2.4.1 from 2010-06-29.

Automatic conversion script
Id: cif_fix_enum 1527 2010-12-29 10:47:43Z saulius 
;
_cod_original_sg_symbol_H-M P2(1)/c
_cod_database_code 7103414

loop_
_symmetry_equiv_pos_as_xyz
'x, y, z'
'-x, y+1/2, -z+1/2'
'-x, -y, -z'
'x, -y-1/2, z-1/2'

loop_
_atom_site_label
_atom_site_type_symbol
_atom_site_fract_x
_atom_site_fract_y
_atom_site_fract_z
_atom_site_U_iso_or_equiv
_atom_site_adp_type
_atom_site_occupancy
_atom_site_symmetry_multiplicity
_atom_site_calc_flag
_atom_site_refinement_flags
_atom_site_disorder_assembly
_atom_site_disorder_group
P1 P 0.82275(3) 0.00829(3) 0.26764(6) 0.01738(17) Uani 1 1 d . . .
N1 N 0.78045(10) -0.09764(9) 0.08675(17) 0.0178(4) Uani 1 1 d . . .
C1 C 0.76927(12) 0.06415(11) 0.3897(2) 0.0165(5) Uani 1 1 d . . .
C2 C 0.80862(12) 0.11689(11) 0.4742(2) 0.0172(5) Uani 1 1 d . . .
C3 C 0.76971(12) 0.14757(11) 0.5791(2) 0.0178(5) Uani 1 1 d . . .
H3 H 0.7963 0.1812 0.6371 0.021 Uiso 1 1 calc R . .
C4 C 0.69457(12) 0.13160(11) 0.6031(2) 0.0174(5) Uani 1 1 d . . .
C5 C 0.65594(12) 0.08630(11) 0.5123(2) 0.0189(5) Uani 1 1 d . . .
H5 H 0.6035 0.0773 0.5233 0.023 Uiso 1 1 calc R . .
C6 C 0.69081(12) 0.05330(11) 0.4056(2) 0.0174(5) Uani 1 1 d . . .
C7 C 0.63870(12) 0.01394(12) 0.3029(2) 0.0189(5) Uani 1 1 d . . .
C8 C 0.67603(12) -0.05366(11) 0.2326(2) 0.0189(5) Uani 1 1 d . . .
H8A H 0.6889 -0.0942 0.2973 0.023 Uiso 1 1 calc R . .
H8B H 0.6386 -0.0760 0.1701 0.023 Uiso 1 1 calc R . .
C9 C 0.74681(12) -0.03340(11) 0.1600(2) 0.0179(5) Uani 1 1 d . . .
H9 H 0.7323 0.0075 0.0954 0.022 Uiso 1 1 calc R . .
C10 C 0.76158(12) -0.09932(11) -0.0498(2) 0.0183(5) Uani 1 1 d . . .
C11 C 0.69678(12) -0.13789(11) -0.1010(2) 0.0196(5) Uani 1 1 d . . .
C12 C 0.68095(13) -0.13290(12) -0.2341(2) 0.0242(5) Uani 1 1 d . . .
H12 H 0.6380 -0.1592 -0.2694 0.029 Uiso 1 1 calc R . .
C13 C 0.72584(13) -0.09081(12) -0.3159(2) 0.0268(5) Uani 1 1 d . . .
H13 H 0.7130 -0.0870 -0.4058 0.032 Uiso 1 1 calc R . .
C14 C 0.78977(13) -0.05425(12) -0.2658(2) 0.0245(5) Uani 1 1 d . . .
H14 H 0.8210 -0.0258 -0.3223 0.029 Uiso 1 1 calc R . .
C15 C 0.80912(12) -0.05841(11) -0.1341(2) 0.0206(5) Uani 1 1 d . . .
C16 C 0.80724(13) -0.16672(12) 0.1582(2) 0.0217(5) Uani 1 1 d . . .
H16 H 0.7632 -0.1913 0.2012 0.026 Uiso 1 1 calc R . .
C17 C 0.86634(13) -0.14458(12) 0.2624(2) 0.0234(5) Uani 1 1 d . . .
H17A H 0.9121 -0.1257 0.2190 0.028 Uiso 1 1 calc R . .
H17B H 0.8807 -0.1917 0.3118 0.028 Uiso 1 1 calc R . .
C18 C 0.84109(12) -0.08279(11) 0.3586(2) 0.0205(5) Uani 1 1 d . . .
H18A H 0.8811 -0.0744 0.4261 0.025 Uiso 1 1 calc R . .
H18B H 0.7945 -0.0998 0.4019 0.025 Uiso 1 1 calc R . .
C19 C 0.84175(13) -0.22523(12) 0.0665(2) 0.0266(5) Uani 1 1 d . . .
H19A H 0.8037 -0.2408 0.0008 0.040 Uiso 1 1 calc R . .
H19B H 0.8587 -0.2707 0.1160 0.040 Uiso 1 1 calc R . .
H19C H 0.8851 -0.2018 0.0238 0.040 Uiso 1 1 calc R . .
C20 C 0.61479(13) 0.07667(12) 0.2035(2) 0.0254(5) Uani 1 1 d . . .
H20A H 0.5834 0.0533 0.1343 0.038 Uiso 1 1 calc R . .
H20B H 0.6600 0.0996 0.1660 0.038 Uiso 1 1 calc R . .
H20C H 0.5858 0.1169 0.2471 0.038 Uiso 1 1 calc R . .
C21 C 0.56636(13) -0.01940(13) 0.3617(2) 0.0283(6) Uani 1 1 d . . .
H21A H 0.5387 -0.0497 0.2957 0.042 Uiso 1 1 calc R . .
H21B H 0.5343 0.0230 0.3913 0.042 Uiso 1 1 calc R . .
H21C H 0.5801 -0.0527 0.4356 0.042 Uiso 1 1 calc R . .
C22 C 0.89130(12) 0.14456(11) 0.4539(2) 0.0184(5) Uani 1 1 d . . .
C23 C 0.89820(12) 0.18304(12) 0.3200(2) 0.0226(5) Uani 1 1 d . . .
H23A H 0.9506 0.1995 0.3081 0.034 Uiso 1 1 calc R . .
H23B H 0.8647 0.2282 0.3147 0.034 Uiso 1 1 calc R . .
H23C H 0.8836 0.1460 0.2518 0.034 Uiso 1 1 calc R . .
C24 C 0.94867(12) 0.07849(12) 0.4696(2) 0.0213(5) Uani 1 1 d . . .
H24A H 1.0001 0.0995 0.4676 0.032 Uiso 1 1 calc R . .
H24B H 0.9413 0.0414 0.3985 0.032 Uiso 1 1 calc R . .
H24C H 0.9412 0.0524 0.5527 0.032 Uiso 1 1 calc R . .
C25 C 0.91630(12) 0.20614(12) 0.5543(2) 0.0239(5) Uani 1 1 d . . .
H25A H 0.9162 0.1836 0.6416 0.036 Uiso 1 1 calc R . .
H25B H 0.8812 0.2500 0.5499 0.036 Uiso 1 1 calc R . .
H25C H 0.9674 0.2240 0.5351 0.036 Uiso 1 1 calc R . .
C26 C 0.65338(12) 0.16181(12) 0.7229(2) 0.0215(5) Uani 1 1 d . . .
C27 C 0.70166(13) 0.21813(13) 0.8042(2) 0.0277(6) Uani 1 1 d . . .
H27A H 0.7469 0.1914 0.8380 0.041 Uiso 1 1 calc R . .
H27B H 0.6722 0.2374 0.8768 0.041 Uiso 1 1 calc R . .
H27C H 0.7168 0.2617 0.7498 0.041 Uiso 1 1 calc R . .
C28 C 0.63326(13) 0.09245(13) 0.8091(2) 0.0273(5) Uani 1 1 d . . .
H28A H 0.6012 0.0564 0.7592 0.041 Uiso 1 1 calc R . .
H28B H 0.6060 0.1107 0.8849 0.041 Uiso 1 1 calc R . .
H28C H 0.6798 0.0661 0.8380 0.041 Uiso 1 1 calc R . .
C29 C 0.58047(12) 0.20389(13) 0.6793(2) 0.0260(5) Uani 1 1 d . . .
H29A H 0.5932 0.2473 0.6226 0.039 Uiso 1 1 calc R . .
H29B H 0.5545 0.2234 0.7556 0.039 Uiso 1 1 calc R . .
H29C H 0.5472 0.1678 0.6317 0.039 Uiso 1 1 calc R . .
C30 C 0.64237(12) -0.18359(12) -0.0184(2) 0.0226(5) Uani 1 1 d . . .
H30 H 0.6615 -0.1820 0.0737 0.027 Uiso 1 1 calc R . .
C31 C 0.63701(14) -0.26875(12) -0.0606(2) 0.0284(6) Uani 1 1 d . . .
H31A H 0.6179 -0.2716 -0.1506 0.043 Uiso 1 1 calc R . .
H31B H 0.6024 -0.2963 -0.0039 0.043 Uiso 1 1 calc R . .
H31C H 0.6873 -0.2925 -0.0541 0.043 Uiso 1 1 calc R . .
C32 C 0.56287(13) -0.14778(13) -0.0240(3) 0.0300(6) Uani 1 1 d . . .
H32A H 0.5663 -0.0926 -0.0032 0.045 Uiso 1 1 calc R . .
H32B H 0.5309 -0.1736 0.0392 0.045 Uiso 1 1 calc R . .
H32C H 0.5407 -0.1543 -0.1114 0.045 Uiso 1 1 calc R . .
C33 C 0.88135(12) -0.01905(12) -0.0852(2) 0.0243(5) Uani 1 1 d . . .
H33 H 0.8887 -0.0323 0.0088 0.029 Uiso 1 1 calc R . .
C34 C 0.87532(15) 0.06935(13) -0.0961(3) 0.0362(6) Uani 1 1 d . . .
H34A H 0.9226 0.0930 -0.0642 0.054 Uiso 1 1 calc R . .
H34B H 0.8333 0.0876 -0.0438 0.054 Uiso 1 1 calc R . .
H34C H 0.8662 0.0838 -0.1871 0.054 Uiso 1 1 calc R . .
C35 C 0.95003(14) -0.04851(16) -0.1568(3) 0.0376(6) Uani 1 1 d . . .
H35A H 0.9439 -0.0370 -0.2496 0.056 Uiso 1 1 calc R . .
H35B H 0.9547 -0.1045 -0.1446 0.056 Uiso 1 1 calc R . .
H35C H 0.9957 -0.0230 -0.1222 0.056 Uiso 1 1 calc R . .

loop_
_atom_site_aniso_label
_atom_site_aniso_U_11
_atom_site_aniso_U_22
_atom_site_aniso_U_33
_atom_site_aniso_U_23
_atom_site_aniso_U_13
_atom_site_aniso_U_12
P1 0.0227(3) 0.0124(3) 0.0172(3) -0.0015(2) 0.0029(2) 0.0001(2)
N1 0.0279(10) 0.0101(8) 0.0155(10) -0.0008(7) 0.0013(8) 0.0033(7)
C1 0.0246(12) 0.0096(10) 0.0154(12) 0.0028(8) 0.0007(9) 0.0019(8)
C2 0.0247(12) 0.0105(10) 0.0163(12) 0.0024(8) -0.0004(9) 0.0027(8)
C3 0.0267(12) 0.0096(10) 0.0169(12) -0.0006(8) -0.0017(9) 0.0012(8)
C4 0.0236(11) 0.0110(10) 0.0177(12) 0.0012(8) 0.0016(9) 0.0027(8)
C5 0.0215(11) 0.0133(10) 0.0219(13) 0.0022(9) 0.0023(9) -0.0006(8)
C6 0.0264(12) 0.0087(10) 0.0173(12) 0.0024(8) 0.0016(9) 0.0012(8)
C7 0.0231(11) 0.0153(10) 0.0184(12) -0.0025(9) 0.0008(9) 0.0002(8)
C8 0.0239(12) 0.0127(10) 0.0200(13) -0.0018(9) 0.0013(9) -0.0011(8)
C9 0.0252(12) 0.0103(10) 0.0184(12) -0.0014(8) 0.0018(9) 0.0026(8)
C10 0.0261(12) 0.0118(10) 0.0171(12) -0.0029(9) 0.0023(9) 0.0054(8)
C11 0.0259(12) 0.0131(10) 0.0199(13) -0.0036(9) 0.0026(9) 0.0039(9)
C12 0.0314(13) 0.0160(11) 0.0251(14) -0.0062(9) -0.0030(10) 0.0001(9)
C13 0.0419(15) 0.0203(12) 0.0182(13) -0.0010(10) 0.0005(11) 0.0054(10)
C14 0.0356(13) 0.0166(11) 0.0217(14) 0.0013(9) 0.0061(10) 0.0022(9)
C15 0.0286(12) 0.0144(10) 0.0190(13) -0.0004(9) 0.0044(10) 0.0046(9)
C16 0.0313(13) 0.0139(10) 0.0202(13) 0.0011(9) 0.0036(10) 0.0022(9)
C17 0.0331(13) 0.0153(11) 0.0218(13) 0.0011(9) 0.0013(10) 0.0068(9)
C18 0.0254(12) 0.0160(11) 0.0200(13) 0.0005(9) 0.0013(9) 0.0015(9)
C19 0.0341(14) 0.0189(11) 0.0269(14) -0.0043(10) 0.0002(11) 0.0054(9)
C20 0.0322(13) 0.0183(11) 0.0255(14) -0.0031(10) -0.0038(10) 0.0065(9)
C21 0.0267(13) 0.0264(12) 0.0319(15) -0.0121(10) 0.0052(11) -0.0050(10)
C22 0.0228(11) 0.0138(10) 0.0186(12) -0.0005(9) 0.0028(9) 0.0000(8)
C23 0.0249(12) 0.0168(11) 0.0263(14) 0.0028(9) 0.0027(10) -0.0017(9)
C24 0.0243(12) 0.0169(11) 0.0228(13) 0.0015(9) 0.0021(10) 0.0000(9)
C25 0.0264(12) 0.0199(11) 0.0257(14) -0.0059(10) 0.0039(10) -0.0042(9)
C26 0.0249(12) 0.0178(11) 0.0218(13) -0.0047(9) 0.0035(10) -0.0003(9)
C27 0.0279(13) 0.0303(13) 0.0250(14) -0.0108(10) 0.0049(10) 0.0000(10)
C28 0.0333(14) 0.0258(12) 0.0233(14) -0.0013(10) 0.0083(11) 0.0004(10)
C29 0.0288(13) 0.0209(12) 0.0285(14) -0.0073(10) 0.0054(10) 0.0030(9)
C30 0.0280(12) 0.0179(11) 0.0218(13) -0.0038(9) 0.0012(10) -0.0005(9)
C31 0.0396(14) 0.0181(12) 0.0274(14) -0.0024(10) 0.0012(11) -0.0042(10)
C32 0.0305(13) 0.0271(13) 0.0326(15) -0.0063(11) 0.0020(11) -0.0012(10)
C33 0.0298(13) 0.0225(12) 0.0207(13) 0.0022(9) 0.0039(10) -0.0036(9)
C34 0.0431(15) 0.0240(13) 0.0412(17) 0.0060(11) -0.0033(12) -0.0082(11)
C35 0.0327(14) 0.0508(17) 0.0296(16) 0.0027(13) 0.0065(12) -0.0007(12)

loop_
_atom_type_symbol
_atom_type_description
_atom_type_scat_dispersion_real
_atom_type_scat_dispersion_imag
_atom_type_scat_source
C C 0.0033 0.0016 'International Tables Vol C Tables 4.2.6.8 and 6.1.1.4'
H H 0.0000 0.0000 'International Tables Vol C Tables 4.2.6.8 and 6.1.1.4'
N N 0.0061 0.0033 'International Tables Vol C Tables 4.2.6.8 and 6.1.1.4'
P P 0.1023 0.0942 'International Tables Vol C Tables 4.2.6.8 and 6.1.1.4'

loop_
_geom_angle_atom_site_label_1
_geom_angle_atom_site_label_2
_geom_angle_atom_site_label_3
_geom_angle
_geom_angle_site_symmetry_1
_geom_angle_site_symmetry_3
_geom_angle_publ_flag
C18 P1 C1 100.66(9) . . ?
C18 P1 C9 94.93(10) . . ?
C1 P1 C9 103.41(9) . . ?
C10 N1 C16 122.37(16) . . ?
C10 N1 C9 115.38(16) . . ?
C16 N1 C9 118.89(17) . . ?
C6 C1 C2 118.55(19) . . ?
C6 C1 P1 121.71(15) . . ?
C2 C1 P1 119.67(15) . . ?
C3 C2 C1 118.12(19) . . ?
C3 C2 C22 117.92(18) . . ?
C1 C2 C22 123.93(18) . . ?
C4 C3 C2 123.61(19) . . ?
C3 C4 C5 116.83(19) . . ?
C3 C4 C26 123.35(19) . . ?
C5 C4 C26 119.83(19) . . ?
C4 C5 C6 122.9(2) . . ?
C5 C6 C1 119.41(19) . . ?
C5 C6 C7 116.91(18) . . ?
C1 C6 C7 123.33(19) . . ?
C8 C7 C21 105.73(17) . . ?
C8 C7 C6 113.81(17) . . ?
C21 C7 C6 112.50(18) . . ?
C8 C7 C20 109.68(18) . . ?
C21 C7 C20 107.91(18) . . ?
C6 C7 C20 107.08(16) . . ?
C9 C8 C7 115.27(17) . . ?
N1 C9 C8 115.22(16) . . ?
N1 C9 P1 107.56(14) . . ?
C8 C9 P1 112.82(15) . . ?
C15 C10 C11 119.7(2) . . ?
C15 C10 N1 117.60(18) . . ?
C11 C10 N1 122.67(19) . . ?
C12 C11 C10 118.5(2) . . ?
C12 C11 C30 117.85(19) . . ?
C10 C11 C30 123.6(2) . . ?
C13 C12 C11 121.9(2) . . ?
C12 C13 C14 119.3(2) . . ?
C13 C14 C15 121.2(2) . . ?
C14 C15 C10 119.2(2) . . ?
C14 C15 C33 118.9(2) . . ?
C10 C15 C33 121.9(2) . . ?
N1 C16 C19 110.98(18) . . ?
N1 C16 C17 110.66(17) . . ?
C19 C16 C17 108.97(18) . . ?
C16 C17 C18 115.11(18) . . ?
C17 C18 P1 108.41(15) . . ?
C24 C22 C23 110.50(17) . . ?
C24 C22 C25 105.44(18) . . ?
C23 C22 C25 105.93(17) . . ?
C24 C22 C2 112.16(16) . . ?
C23 C22 C2 110.42(17) . . ?
C25 C22 C2 112.12(17) . . ?
C27 C26 C29 108.09(18) . . ?
C27 C26 C28 108.33(19) . . ?
C29 C26 C28 109.50(18) . . ?
C27 C26 C4 112.70(18) . . ?
C29 C26 C4 109.62(18) . . ?
C28 C26 C4 108.55(17) . . ?
C11 C30 C32 111.12(18) . . ?
C11 C30 C31 112.04(18) . . ?
C32 C30 C31 109.02(18) . . ?
C15 C33 C35 111.3(2) . . ?
C15 C33 C34 111.41(19) . . ?
C35 C33 C34 110.6(2) . . ?

loop_
_geom_bond_atom_site_label_1
_geom_bond_atom_site_label_2
_geom_bond_distance
_geom_bond_site_symmetry_2
_geom_bond_publ_flag
P1 C18 1.858(2) . ?
P1 C1 1.861(2) . ?
P1 C9 1.865(2) . ?
N1 C10 1.438(3) . ?
N1 C16 1.475(3) . ?
N1 C9 1.477(3) . ?
C1 C6 1.413(3) . ?
C1 C2 1.430(3) . ?
C2 C3 1.400(3) . ?
C2 C22 1.557(3) . ?
C3 C4 1.385(3) . ?
C4 C5 1.387(3) . ?
C4 C26 1.539(3) . ?
C5 C6 1.395(3) . ?
C6 C7 1.544(3) . ?
C7 C8 1.533(3) . ?
C7 C21 1.540(3) . ?
C7 C20 1.544(3) . ?
C8 C9 1.514(3) . ?
C10 C15 1.413(3) . ?
C10 C11 1.416(3) . ?
C11 C12 1.395(3) . ?
C11 C30 1.521(3) . ?
C12 C13 1.379(3) . ?
C13 C14 1.384(3) . ?
C14 C15 1.393(3) . ?
C15 C33 1.522(3) . ?
C16 C19 1.522(3) . ?
C16 C17 1.528(3) . ?
C17 C18 1.531(3) . ?
C22 C24 1.534(3) . ?
C22 C23 1.539(3) . ?
C22 C25 1.542(3) . ?
C26 C27 1.531(3) . ?
C26 C29 1.538(3) . ?
C26 C28 1.539(3) . ?
C30 C32 1.535(3) . ?
C30 C31 1.538(3) . ?
C33 C35 1.523(3) . ?
C33 C34 1.537(3) . ?
